data_7028767
loop_
_publ_author_name
'Hu, Xiao-Hui'
'Liang, Yan'
'Li, Chen'
'Yi, Xiao-Yi'

_publ_section_title
;
 Multi-nuclear silver(i) and copper(i) complexes: a novel bonding mode for
 bispyridylpyrrolides.
;
_journal_issue 6
_journal_name_full 'Dalton transactions (Cambridge, England : 2003)'
_journal_page_first 2458
_journal_page_last 2464
_journal_paper_doi 10.1039/c3dt52794h
_journal_volume 43
_journal_year 2014
_chemical_formula_sum 'C54 H76 Ag4 F6 Li4 N6 O20 P4 S2'
_chemical_formula_weight 1890.45
_chemical_name_systematic
; 
 ? 
;
_space_group_IT_number 2
_symmetry_cell_setting triclinic
_symmetry_space_group_name_Hall '-P 1'
_symmetry_space_group_name_H-M 'P -1'
_atom_sites_solution_hydrogens geom
_atom_sites_solution_primary direct
_atom_sites_solution_secondary difmap
_audit_creation_method SHELXL-97
_cell_angle_alpha 66.1580(10)
_cell_angle_beta 69.5560(10)
_cell_angle_gamma 74.9330(10)
_cell_formula_units_Z 1
_cell_length_a 12.4463(2)
_cell_length_b 12.9013(2)
_cell_length_c 14.0856(2)
_cell_measurement_reflns_used 9991
_cell_measurement_temperature 296(2)
_cell_measurement_theta_max 27.50
_cell_measurement_theta_min 2.65
_cell_volume 1919.76(5)
_computing_cell_refinement 'Bruker SAINT'
_computing_data_collection 'Bruker APEX2'
_computing_data_reduction 'Bruker SAINT'
_computing_molecular_graphics 'Bruker SHELXTL'
_computing_publication_material 'Bruker SHELXTL'
_computing_structure_refinement 'SHELXL-97 (Sheldrick, 2008)'
_computing_structure_solution 'SHELXS-97 (Sheldrick, 2008)'
_diffrn_ambient_temperature 296(2)
_diffrn_measured_fraction_theta_full 0.991
_diffrn_measured_fraction_theta_max 0.991
_diffrn_measurement_device_type 'Bruker APEX-II CCD'
_diffrn_measurement_method '\f and \w scans'
_diffrn_radiation_monochromator graphite
_diffrn_radiation_source 'fine-focus sealed tube'
_diffrn_radiation_type MoK\a
_diffrn_radiation_wavelength 0.71073
_diffrn_reflns_av_R_equivalents 0.0163
_diffrn_reflns_av_unetI/netI 0.0180
_diffrn_reflns_limit_h_max 15
_diffrn_reflns_limit_h_min -15
_diffrn_reflns_limit_k_max 15
_diffrn_reflns_limit_k_min -15
_diffrn_reflns_limit_l_max 17
_diffrn_reflns_limit_l_min -17
_diffrn_reflns_number 22224
_diffrn_reflns_theta_full 26.00
_diffrn_reflns_theta_max 26.00
_diffrn_reflns_theta_min 1.76
_exptl_absorpt_coefficient_mu 1.224
_exptl_absorpt_correction_T_max 0.7456
_exptl_absorpt_correction_T_min 0.6599
_exptl_absorpt_correction_type multi-scan
_exptl_absorpt_process_details SADABS
_exptl_crystal_colour yellow
_exptl_crystal_density_diffrn 1.635
_exptl_crystal_density_method 'not measured'
_exptl_crystal_description block
_exptl_crystal_F_000 948
_exptl_crystal_size_max 0.2
_exptl_crystal_size_mid 0.2
_exptl_crystal_size_min 0.15
_refine_diff_density_max 1.936
_refine_diff_density_min -0.818
_refine_diff_density_rms 0.172
_refine_ls_extinction_method none
_refine_ls_goodness_of_fit_ref 1.010
_refine_ls_hydrogen_treatment constr
_refine_ls_matrix_type full
_refine_ls_number_parameters 520
_refine_ls_number_reflns 7469
_refine_ls_number_restraints 291
_refine_ls_restrained_S_all 1.061
_refine_ls_R_factor_all 0.0459
_refine_ls_R_factor_gt 0.0361
_refine_ls_shift/su_max 0.000
_refine_ls_shift/su_mean 0.000
_refine_ls_structure_factor_coef Fsqd
_refine_ls_weighting_details 'calc w=1/[\s^2^(Fo^2^)+(0.0711P)^2^+1.5184P] where P=(Fo^2^+2Fc^2^)/3'
_refine_ls_weighting_scheme calc
_refine_ls_wR_factor_gt 0.1047
_refine_ls_wR_factor_ref 0.1141
_reflns_number_gt 6290
_reflns_number_total 7469
_reflns_threshold_expression >2sigma(I)
_cod_data_source_file c3dt52794h.txt
_cod_data_source_block complex_3
_cod_depositor_comments
;
The following automatic conversions were performed:

'_symmetry_cell_setting' value 'Triclinic' changed to 'triclinic'
according to
/usr/data/users/saulius/automatic-downloads/current/RSC/lib/dictionaries/cif_core.dic
dictionary named 'cif_core.dic' version 2.4.2 from 2011-04-26.

Automatic conversion script
Id: cif_fix_values 2281 2013-09-26 08:29:07Z andrius 
;
_cod_original_sg_symbol_H-M 'P-1   '
_cod_database_code 7028767

loop_
_symmetry_equiv_pos_as_xyz
'x, y, z'
'-x, -y, -z'

loop_
_atom_site_label
_atom_site_type_symbol
_atom_site_fract_x
_atom_site_fract_y
_atom_site_fract_z
_atom_site_U_iso_or_equiv
_atom_site_adp_type
_atom_site_occupancy
_atom_site_symmetry_multiplicity
_atom_site_calc_flag
_atom_site_refinement_flags
_atom_site_disorder_assembly
_atom_site_disorder_group
S1 S 1.23515(10) 0.87452(11) 0.13333(10) 0.0692(3) Uani 1 1 d U . .
O7 O 1.2812(4) 0.7641(4) 0.1922(5) 0.138(2) Uani 1 1 d U . .
O8 O 1.2777(3) 0.9053(4) 0.0195(3) 0.0937(11) Uani 1 1 d U . .
O9 O 1.1155(3) 0.9094(4) 0.1717(3) 0.0951(12) Uani 1 1 d U . .
C40 C 1.3050(8) 0.9610(10) 0.1612(9) 0.139(3) Uani 1 1 d U . .
F1 F 1.4176(4) 0.9323(5) 0.1349(5) 0.163(2) Uani 1 1 d U . .
F2 F 1.2708(6) 0.9453(7) 0.2649(5) 0.202(3) Uani 1 1 d U . .
F3 F 1.2768(7) 1.0701(5) 0.1067(7) 0.225(3) Uani 1 1 d U . .
O1S O 0.6159(15) 1.159(5) 0.187(3) 0.085(3) Uani 0.474(11) 1 d PDU A 3
C1S C 0.6037(12) 1.1577(17) 0.2946(14) 0.100(3) Uani 0.474(11) 1 d PDU A 3
H1S1 H 0.6586 1.2002 0.2929 0.120 Uiso 0.474(11) 1 calc PR A 3
H1S2 H 0.6130 1.0801 0.3450 0.120 Uiso 0.474(11) 1 calc PR A 3
C2S C 0.4820(11) 1.2156(15) 0.3220(14) 0.111(3) Uani 0.474(11) 1 d PDU A 3
H2S1 H 0.4696 1.2922 0.2710 0.133 Uiso 0.474(11) 1 calc PR A 3
H2S2 H 0.4544 1.2159 0.3953 0.133 Uiso 0.474(11) 1 calc PR A 3
C3S C 0.4324(12) 1.1234(16) 0.3063(14) 0.122(4) Uani 0.474(11) 1 d PDU A 3
H3S1 H 0.4389 1.0491 0.3623 0.146 Uiso 0.474(11) 1 calc PR A 3
H3S2 H 0.3524 1.1478 0.3041 0.146 Uiso 0.474(11) 1 calc PR A 3
C4S C 0.5123(13) 1.1229(16) 0.1988(13) 0.099(3) Uani 0.474(11) 1 d PDU A 3
H4S1 H 0.5284 1.0466 0.1954 0.119 Uiso 0.474(11) 1 calc PR A 3
H4S2 H 0.4775 1.1745 0.1415 0.119 Uiso 0.474(11) 1 calc PR A 3
O1S' O 0.6199(13) 1.151(4) 0.183(2) 0.083(3) Uani 0.526(11) 1 d PDU A 4
C1S' C 0.6071(11) 1.1925(16) 0.2659(12) 0.102(3) Uani 0.526(11) 1 d PDU A 4
H1S3 H 0.5959 1.2755 0.2405 0.123 Uiso 0.526(11) 1 calc PR A 4
H1S4 H 0.6735 1.1635 0.2949 0.123 Uiso 0.526(11) 1 calc PR A 4
C2S' C 0.4985(11) 1.1442(15) 0.3493(10) 0.122(3) Uani 0.526(11) 1 d PDU A 4
H2S3 H 0.4673 1.1775 0.4057 0.146 Uiso 0.526(11) 1 calc PR A 4
H2S4 H 0.5102 1.0614 0.3807 0.146 Uiso 0.526(11) 1 calc PR A 4
C3S' C 0.4222(9) 1.1906(16) 0.2648(11) 0.115(3) Uani 0.526(11) 1 d PDU A 4
H3S3 H 0.3583 1.1474 0.2905 0.139 Uiso 0.526(11) 1 calc PR A 4
H3S4 H 0.3924 1.2711 0.2505 0.139 Uiso 0.526(11) 1 calc PR A 4
C4S' C 0.5077(11) 1.1710(15) 0.1691(11) 0.098(3) Uani 0.526(11) 1 d PDU A 4
H4S3 H 0.4939 1.1053 0.1602 0.117 Uiso 0.526(11) 1 calc PR A 4
H4S4 H 0.5015 1.2373 0.1050 0.117 Uiso 0.526(11) 1 calc PR A 4
C21 C 1.2184(7) 0.6066(7) -0.0140(8) 0.089(2) Uani 0.653(11) 1 d PDU A 1
H21A H 1.2662 0.6025 -0.0839 0.107 Uiso 0.653(11) 1 calc PR A 1
H21B H 1.1555 0.5624 0.0106 0.107 Uiso 0.653(11) 1 calc PR A 1
C22 C 1.2892(13) 0.5576(14) 0.0647(11) 0.137(4) Uani 0.653(11) 1 d PDU A 1
H22A H 1.3518 0.6011 0.0398 0.205 Uiso 0.653(11) 1 calc PR A 1
H22B H 1.3198 0.4794 0.0710 0.205 Uiso 0.653(11) 1 calc PR A 1
H22C H 1.2414 0.5608 0.1340 0.205 Uiso 0.653(11) 1 calc PR A 1
C21' C 1.2142(14) 0.6244(15) 0.0594(13) 0.099(4) Uani 0.347(11) 1 d PDU A 2
H21C H 1.1566 0.5725 0.0981 0.118 Uiso 0.347(11) 1 calc PR A 2
H21D H 1.2249 0.6506 0.1107 0.118 Uiso 0.347(11) 1 calc PR A 2
C22' C 1.3274(19) 0.562(3) 0.011(2) 0.125(7) Uani 0.347(11) 1 d PDU A 2
H22D H 1.3160 0.5324 -0.0370 0.188 Uiso 0.347(11) 1 calc PR A 2
H22E H 1.3540 0.4993 0.0677 0.188 Uiso 0.347(11) 1 calc PR A 2
H22F H 1.3841 0.6133 -0.0284 0.188 Uiso 0.347(11) 1 calc PR A 2
C23 C 1.0062(7) 0.6994(6) -0.1437(5) 0.112(2) Uani 1 1 d DU A .
H23A H 0.9926 0.6318 -0.0793 0.134 Uiso 1 1 calc R . .
H23B H 1.0779 0.6807 -0.1940 0.134 Uiso 1 1 calc R . .
C24 C 0.9112(7) 0.7307(9) -0.1925(8) 0.159(3) Uani 1 1 d DU . .
H24A H 0.8446 0.7672 -0.1517 0.238 Uiso 1 1 calc R . .
H24B H 0.8924 0.6631 -0.1925 0.238 Uiso 1 1 calc R . .
H24C H 0.9341 0.7823 -0.2655 0.238 Uiso 1 1 calc R . .
Ag1 Ag 0.91841(3) 0.64269(2) 0.14249(2) 0.05225(11) Uani 1 1 d . . .
Ag2 Ag 0.91978(3) 0.69174(2) 0.32453(2) 0.05752(12) Uani 1 1 d . . .
P1 P 1.03654(8) 0.76757(7) -0.00163(7) 0.0454(2) Uani 1 1 d U . .
P2 P 0.80281(8) 0.86877(8) 0.30558(7) 0.0469(2) Uani 1 1 d . . .
Li1 Li 0.7677(6) 1.1005(6) 0.0968(6) 0.0608(16) Uani 1 1 d . . .
Li2 Li 0.9894(5) 0.9596(5) 0.1045(5) 0.0469(13) Uani 1 1 d . . .
N1 N 0.8705(3) 0.5042(2) 0.3013(2) 0.0512(7) Uani 1 1 d . . .
N2 N 0.7306(3) 0.6129(3) 0.1633(3) 0.0618(8) Uani 1 1 d . . .
N3 N 1.0535(3) 0.5464(3) 0.3581(2) 0.0547(8) Uani 1 1 d . . .
O1 O 1.0319(3) 0.8862(2) -0.0031(2) 0.0579(7) Uani 1 1 d . . .
O2 O 1.1728(3) 0.7222(3) -0.0241(3) 0.0818(9) Uani 1 1 d DU . .
O3 O 1.0178(4) 0.7896(3) -0.1155(2) 0.0833(10) Uani 1 1 d DU . .
O4 O 0.8319(2) 0.9602(2) 0.1958(2) 0.0515(6) Uani 1 1 d . A .
O5 O 0.7936(3) 0.9192(2) 0.3958(2) 0.0674(8) Uani 1 1 d . . .
O6 O 0.6674(2) 0.8585(3) 0.3461(3) 0.0675(8) Uani 1 1 d . . .
C1 C 0.6594(4) 0.6740(5) 0.1013(4) 0.0792(13) Uani 1 1 d . . .
H1A H 0.6853 0.7356 0.0400 0.095 Uiso 1 1 calc R . .
C2 C 0.5494(5) 0.6501(6) 0.1236(5) 0.0949(17) Uani 1 1 d . . .
H2A H 0.5026 0.6947 0.0783 0.114 Uiso 1 1 calc R . .
C3 C 0.5116(5) 0.5621(7) 0.2112(5) 0.1015(19) Uani 1 1 d . . .
H3A H 0.4379 0.5443 0.2277 0.122 Uiso 1 1 calc R . .
C4 C 0.5828(5) 0.4969(5) 0.2777(5) 0.0878(16) Uani 1 1 d . . .
H4A H 0.5572 0.4351 0.3390 0.105 Uiso 1 1 calc R . .
C5 C 0.6943(4) 0.5248(4) 0.2517(4) 0.0611(10) Uani 1 1 d . . .
C6 C 0.7721(4) 0.4627(3) 0.3185(3) 0.0596(10) Uani 1 1 d . . .
C7 C 0.7683(5) 0.3568(4) 0.4007(4) 0.0781(14) Uani 1 1 d . . .
H7A H 0.7097 0.3114 0.4284 0.094 Uiso 1 1 calc R . .
C8 C 0.8649(5) 0.3315(4) 0.4331(4) 0.0780(14) Uani 1 1 d . . .
H8B H 0.8858 0.2651 0.4862 0.094 Uiso 1 1 calc R . .
C9 C 0.9278(4) 0.4239(3) 0.3718(3) 0.0569(10) Uani 1 1 d . . .
C10 C 1.0343(4) 0.4394(3) 0.3808(3) 0.0578(10) Uani 1 1 d . . .
C11 C 1.1172(5) 0.3464(4) 0.4158(3) 0.0761(15) Uani 1 1 d . . .
H11A H 1.1052 0.2728 0.4299 0.091 Uiso 1 1 calc R . .
C12 C 1.2121(5) 0.3609(5) 0.4294(4) 0.0866(17) Uani 1 1 d . . .
H12A H 1.2652 0.2980 0.4534 0.104 Uiso 1 1 calc R . .
C13 C 1.2310(4) 0.4700(6) 0.4076(4) 0.0885(17) Uani 1 1 d . . .
H13A H 1.2963 0.4823 0.4171 0.106 Uiso 1 1 calc R . .
C14 C 1.1492(4) 0.5610(5) 0.3708(3) 0.0726(12) Uani 1 1 d . . .
H14A H 1.1618 0.6350 0.3545 0.087 Uiso 1 1 calc R . .
C25 C 0.8822(5) 0.9760(5) 0.3842(5) 0.0882(16) Uani 1 1 d . . .
H25A H 0.8942 1.0391 0.3158 0.106 Uiso 1 1 calc R . .
H25B H 0.9539 0.9236 0.3846 0.106 Uiso 1 1 calc R . .
C26 C 0.8502(8) 1.0198(7) 0.4735(6) 0.126(3) Uani 1 1 d . . .
H26A H 0.9111 1.0579 0.4657 0.189 Uiso 1 1 calc R . .
H26B H 0.8385 0.9572 0.5411 0.189 Uiso 1 1 calc R . .
H26C H 0.7800 1.0728 0.4721 0.189 Uiso 1 1 calc R . .
C27 C 0.6251(5) 0.8019(6) 0.3034(5) 0.0914(16) Uani 1 1 d . . .
H27A H 0.6835 0.7402 0.2875 0.110 Uiso 1 1 calc R . .
H27B H 0.6087 0.8548 0.2364 0.110 Uiso 1 1 calc R . .
C28 C 0.5196(6) 0.7553(7) 0.3796(7) 0.130(3) Uani 1 1 d . . .
H28A H 0.4919 0.7168 0.3488 0.195 Uiso 1 1 calc R . .
H28B H 0.4614 0.8165 0.3945 0.195 Uiso 1 1 calc R . .
H28C H 0.5362 0.7020 0.4456 0.195 Uiso 1 1 calc R . .

loop_
_atom_site_aniso_label
_atom_site_aniso_U_11
_atom_site_aniso_U_22
_atom_site_aniso_U_33
_atom_site_aniso_U_23
_atom_site_aniso_U_13
_atom_site_aniso_U_12
S1 0.0534(6) 0.0791(7) 0.0717(7) -0.0229(6) -0.0175(5) -0.0086(5)
O7 0.097(3) 0.074(3) 0.175(5) 0.015(3) -0.034(3) -0.002(2)
O8 0.067(2) 0.149(3) 0.072(2) -0.048(2) -0.0065(17) -0.028(2)
O9 0.0514(17) 0.158(4) 0.072(2) -0.049(2) -0.0200(16) 0.012(2)
C40 0.123(6) 0.182(7) 0.162(7) -0.095(6) -0.054(5) -0.024(5)
F1 0.107(3) 0.221(5) 0.209(5) -0.096(4) -0.050(3) -0.059(3)
F2 0.192(5) 0.323(8) 0.176(5) -0.160(6) -0.064(4) -0.035(5)
F3 0.260(7) 0.093(3) 0.334(9) -0.087(5) -0.076(7) -0.030(4)
O1S 0.056(4) 0.111(6) 0.095(4) -0.056(4) -0.014(4) 0.002(4)
C1S 0.083(4) 0.117(6) 0.104(5) -0.058(5) -0.026(4) 0.011(4)
C2S 0.088(5) 0.121(6) 0.113(5) -0.062(5) -0.013(4) 0.016(5)
C3S 0.079(5) 0.125(7) 0.126(6) -0.043(6) -0.004(5) 0.006(6)
C4S 0.062(4) 0.118(6) 0.110(5) -0.045(5) -0.014(4) -0.003(5)
O1S' 0.054(3) 0.107(6) 0.098(4) -0.055(3) -0.015(3) -0.003(4)
C1S' 0.086(4) 0.118(6) 0.107(5) -0.062(4) -0.023(4) 0.011(4)
C2S' 0.099(5) 0.132(6) 0.112(5) -0.054(5) -0.013(4) 0.018(5)
C3S' 0.072(4) 0.127(6) 0.121(6) -0.045(5) -0.012(4) 0.011(5)
C4S' 0.058(4) 0.124(7) 0.104(5) -0.043(5) -0.022(4) 0.004(5)
C21 0.065(4) 0.092(4) 0.121(5) -0.065(4) -0.014(4) 0.003(3)
C22 0.119(9) 0.137(8) 0.127(9) -0.051(8) -0.019(8) 0.016(7)
C21' 0.067(6) 0.103(6) 0.114(7) -0.047(6) -0.009(6) 0.003(5)
C22' 0.091(10) 0.130(10) 0.119(11) -0.041(11) -0.015(9) 0.020(9)
C23 0.170(6) 0.103(4) 0.079(3) -0.050(3) -0.033(4) -0.015(4)
C24 0.151(7) 0.222(9) 0.172(8) -0.147(7) -0.028(6) -0.031(7)
Ag1 0.06035(19) 0.04437(17) 0.04294(17) -0.01128(12) 0.00237(13) -0.02194(13)
Ag2 0.0714(2) 0.04103(17) 0.04848(18) -0.01565(13) -0.01019(14) 0.00250(13)
P1 0.0528(5) 0.0388(4) 0.0381(4) -0.0111(4) -0.0004(4) -0.0166(4)
P2 0.0493(5) 0.0383(4) 0.0420(5) -0.0145(4) 0.0026(4) -0.0082(4)
Li1 0.053(4) 0.064(4) 0.061(4) -0.019(3) -0.009(3) -0.011(3)
Li2 0.040(3) 0.051(3) 0.040(3) -0.011(2) -0.006(2) -0.006(2)
N1 0.0594(18) 0.0345(14) 0.0440(16) -0.0090(12) 0.0012(14) -0.0099(13)
N2 0.0554(19) 0.062(2) 0.061(2) -0.0176(17) -0.0039(16) -0.0202(16)
N3 0.0550(19) 0.0530(18) 0.0418(16) -0.0111(14) -0.0070(14) -0.0020(14)
O1 0.0845(19) 0.0391(13) 0.0450(14) -0.0098(11) -0.0095(13) -0.0196(12)
O2 0.0484(16) 0.082(2) 0.107(2) -0.0443(19) 0.0047(16) -0.0126(14)
O3 0.141(3) 0.0681(19) 0.0442(15) -0.0132(14) -0.0195(17) -0.0378(19)
O4 0.0453(13) 0.0437(13) 0.0466(13) -0.0082(11) -0.0006(11) -0.0044(10)
O5 0.088(2) 0.0588(17) 0.0526(16) -0.0286(14) 0.0039(14) -0.0228(15)
O6 0.0532(16) 0.0635(17) 0.0735(19) -0.0296(15) 0.0114(14) -0.0186(13)
C1 0.070(3) 0.090(4) 0.070(3) -0.017(3) -0.016(2) -0.021(3)
C2 0.060(3) 0.131(5) 0.094(4) -0.039(4) -0.018(3) -0.017(3)
C3 0.066(3) 0.139(6) 0.098(4) -0.039(4) -0.004(3) -0.041(4)
C4 0.070(3) 0.099(4) 0.085(4) -0.028(3) 0.010(3) -0.047(3)
C5 0.059(2) 0.058(2) 0.061(2) -0.027(2) 0.0061(19) -0.0200(19)
C6 0.066(2) 0.048(2) 0.054(2) -0.0195(18) 0.0101(19) -0.0251(18)
C7 0.097(4) 0.051(2) 0.070(3) -0.007(2) -0.002(3) -0.036(2)
C8 0.118(4) 0.040(2) 0.054(3) 0.0019(18) -0.010(3) -0.024(2)
C9 0.075(3) 0.0394(18) 0.0397(19) -0.0086(15) -0.0040(18) -0.0057(17)
C10 0.071(3) 0.046(2) 0.0327(17) -0.0076(15) -0.0019(17) 0.0031(18)
C11 0.096(4) 0.055(3) 0.044(2) -0.0068(19) -0.013(2) 0.018(2)
C12 0.077(3) 0.094(4) 0.046(2) -0.011(3) -0.010(2) 0.027(3)
C13 0.053(3) 0.131(5) 0.053(3) -0.016(3) -0.008(2) -0.002(3)
C14 0.064(3) 0.085(3) 0.049(2) -0.011(2) -0.007(2) -0.011(2)
C25 0.106(4) 0.094(4) 0.076(3) -0.033(3) -0.017(3) -0.039(3)
C26 0.173(7) 0.116(5) 0.131(6) -0.068(5) -0.056(6) -0.029(5)
C27 0.072(3) 0.118(5) 0.097(4) -0.055(4) -0.012(3) -0.020(3)
C28 0.110(5) 0.153(7) 0.135(6) -0.055(5) 0.005(4) -0.079(5)

loop_
_atom_type_symbol
_atom_type_description
_atom_type_scat_dispersion_real
_atom_type_scat_dispersion_imag
_atom_type_scat_source
C C 0.0033 0.0016 'International Tables Vol C Tables 4.2.6.8 and 6.1.1.4'
H H 0.0000 0.0000 'International Tables Vol C Tables 4.2.6.8 and 6.1.1.4'
N N 0.0061 0.0033 'International Tables Vol C Tables 4.2.6.8 and 6.1.1.4'
O O 0.0106 0.0060 'International Tables Vol C Tables 4.2.6.8 and 6.1.1.4'
P P 0.1023 0.0942 'International Tables Vol C Tables 4.2.6.8 and 6.1.1.4'
Ag Ag -0.8971 1.1015 'International Tables Vol C Tables 4.2.6.8 and 6.1.1.4'
F F 0.0171 0.0103 'International Tables Vol C Tables 4.2.6.8 and 6.1.1.4'
S S 0.1246 0.1234 'International Tables Vol C Tables 4.2.6.8 and 6.1.1.4'
Li Li -0.0003 0.0001 'International Tables Vol C Tables 4.2.6.8 and 6.1.1.4'

loop_
_geom_angle_atom_site_label_1
_geom_angle_atom_site_label_2
_geom_angle_atom_site_label_3
_geom_angle
_geom_angle_site_symmetry_1
_geom_angle_site_symmetry_3
O9 S1 O7 117.1(3) . .
O9 S1 O8 114.8(2) . .
O7 S1 O8 114.7(3) . .
O9 S1 C40 104.5(4) . .
O7 S1 C40 100.0(4) . .
O8 S1 C40 102.6(4) . .
S1 O8 Li1 137.4(3) . 2_775
S1 O9 Li2 132.2(3) . .
F1 C40 F2 107.4(7) . .
F1 C40 F3 110.6(9) . .
F2 C40 F3 109.0(9) . .
F1 C40 S1 110.7(7) . .
F2 C40 S1 110.2(8) . .
F3 C40 S1 109.0(6) . .
C4S O1S C1S 103.8(17) . .
C4S O1S Li1 119.1(19) . .
C1S O1S Li1 122(2) . .
O1S C1S C2S 100.8(15) . .
O1S C1S H1S1 111.6 . .
C2S C1S H1S1 111.6 . .
O1S C1S H1S2 111.6 . .
C2S C1S H1S2 111.6 . .
H1S1 C1S H1S2 109.4 . .
C1S C2S C3S 92.2(11) . .
C1S C2S H2S1 113.2 . .
C3S C2S H2S1 113.2 . .
C1S C2S H2S2 113.2 . .
C3S C2S H2S2 113.2 . .
H2S1 C2S H2S2 110.6 . .
C4S C3S C2S 99.7(10) . .
C4S C3S H3S1 111.8 . .
C2S C3S H3S1 111.8 . .
C4S C3S H3S2 111.8 . .
C2S C3S H3S2 111.8 . .
H3S1 C3S H3S2 109.6 . .
O1S C4S C3S 107.2(11) . .
O1S C4S H4S1 110.3 . .
C3S C4S H4S1 110.3 . .
O1S C4S H4S2 110.3 . .
C3S C4S H4S2 110.3 . .
H4S1 C4S H4S2 108.5 . .
C1S' O1S' C4S' 106.1(16) . .
C1S' O1S' Li1 124.0(11) . .
C4S' O1S' Li1 129.3(11) . .
O1S' C1S' C2S' 101.6(16) . .
O1S' C1S' H1S3 111.4 . .
C2S' C1S' H1S3 111.4 . .
O1S' C1S' H1S4 111.4 . .
C2S' C1S' H1S4 111.4 . .
H1S3 C1S' H1S4 109.3 . .
C1S' C2S' C3S' 95.0(10) . .
C1S' C2S' H2S3 112.7 . .
C3S' C2S' H2S3 112.7 . .
C1S' C2S' H2S4 112.7 . .
C3S' C2S' H2S4 112.7 . .
H2S3 C2S' H2S4 110.2 . .
C4S' C3S' C2S' 101.5(8) . .
C4S' C3S' H3S3 111.5 . .
C2S' C3S' H3S3 111.5 . .
C4S' C3S' H3S4 111.5 . .
C2S' C3S' H3S4 111.5 . .
H3S3 C3S' H3S4 109.3 . .
O1S' C4S' C3S' 108.3(10) . .
O1S' C4S' H4S3 110.0 . .
C3S' C4S' H4S3 110.0 . .
O1S' C4S' H4S4 110.0 . .
C3S' C4S' H4S4 110.0 . .
H4S3 C4S' H4S4 108.4 . .
O2 C21 C22 109.9(8) . .
O2 C21 H21A 109.7 . .
C22 C21 H21A 109.7 . .
O2 C21 H21B 109.7 . .
C22 C21 H21B 109.7 . .
H21A C21 H21B 108.2 . .
O2 C21' C22' 111.1(15) . .
O2 C21' H21C 109.4 . .
C22' C21' H21C 109.4 . .
O2 C21' H21D 109.4 . .
C22' C21' H21D 109.4 . .
H21C C21' H21D 108.0 . .
C21' C22' H22D 109.5 . .
C21' C22' H22E 109.5 . .
H22D C22' H22E 109.5 . .
C21' C22' H22F 109.5 . .
H22D C22' H22F 109.5 . .
H22E C22' H22F 109.5 . .
O3 C23 C24 111.8(6) . .
O3 C23 H23A 109.3 . .
C24 C23 H23A 109.3 . .
O3 C23 H23B 109.3 . .
C24 C23 H23B 109.3 . .
H23A C23 H23B 107.9 . .
C23 C24 H24A 109.5 . .
C23 C24 H24B 109.5 . .
H24A C24 H24B 109.5 . .
C23 C24 H24C 109.5 . .
H24A C24 H24C 109.5 . .
H24B C24 H24C 109.5 . .
N1 Ag1 P1 156.64(9) . .
N1 Ag1 N2 74.19(12) . .
P1 Ag1 N2 129.11(9) . .
N1 Ag1 Ag2 65.22(8) . .
P1 Ag1 Ag2 102.57(3) . .
N2 Ag1 Ag2 109.99(9) . .
N3 Ag2 P2 164.53(10) . .
N3 Ag2 Ag1 89.90(9) . .
P2 Ag2 Ag1 102.86(3) . .
O1 P1 O3 103.76(16) . .
O1 P1 O2 101.90(18) . .
O3 P1 O2 100.7(2) . .
O1 P1 Ag1 119.92(11) . .
O3 P1 Ag1 112.93(13) . .
O2 P1 Ag1 115.25(14) . .
O1 P1 Li1 54.12(18) . 2_775
O3 P1 Li1 94.5(2) . 2_775
O2 P1 Li1 50.94(19) . 2_775
Ag1 P1 Li1 152.06(15) . 2_775
O4 P2 O6 110.40(16) . .
O4 P2 O5 109.11(15) . .
O6 P2 O5 93.05(17) . .
O4 P2 Ag2 116.04(10) . .
O6 P2 Ag2 112.90(12) . .
O5 P2 Ag2 113.01(13) . .
O4 P2 Li2 34.03(14) . .
O6 P2 Li2 141.15(17) . .
O5 P2 Li2 111.31(17) . .
Ag2 P2 Li2 85.65(12) . .
O1S' Li1 O8 101.0(7) . 2_775
O1S' Li1 O4 105.9(14) . .
O8 Li1 O4 120.4(4) 2_775 .
O1S' Li1 O1S 2(2) . .
O8 Li1 O1S 102.5(7) 2_775 .
O4 Li1 O1S 106.6(15) . .
O1S' Li1 O2 93.2(14) . 2_775
O8 Li1 O2 102.5(3) 2_775 2_775
O4 Li1 O2 127.4(4) . 2_775
O1S Li1 O2 91.0(14) . 2_775
O1S' Li1 O1 152.1(10) . 2_775
O8 Li1 O1 97.1(3) 2_775 2_775
O4 Li1 O1 82.5(3) . 2_775
O1S Li1 O1 149.6(11) . 2_775
O2 Li1 O1 62.0(2) 2_775 2_775
O1S' Li1 Li2 144.5(12) . .
O8 Li1 Li2 108.6(3) 2_775 .
O4 Li1 Li2 41.63(19) . .
O1S Li1 Li2 144.3(13) . .
O2 Li1 Li2 99.0(3) 2_775 .
O1 Li1 Li2 41.70(17) 2_775 .
O1S' Li1 P1 122.0(12) . 2_775
O8 Li1 P1 108.6(3) 2_775 2_775
O4 Li1 P1 100.4(3) . 2_775
O1S Li1 P1 119.6(12) . 2_775
O2 Li1 P1 32.85(12) 2_775 2_775
O1 Li1 P1 30.69(11) 2_775 2_775
Li2 Li1 P1 66.36(19) . 2_775
O1S' Li1 Li2 168.1(11) . 2_775
O8 Li1 Li2 68.7(2) 2_775 2_775
O4 Li1 Li2 85.0(3) . 2_775
O1S Li1 Li2 168.2(14) . 2_775
O2 Li1 Li2 83.6(2) 2_775 2_775
O1 Li1 Li2 32.02(15) 2_775 2_775
Li2 Li1 Li2 47.3(2) . 2_775
P1 Li1 Li2 58.96(16) 2_775 2_775
O4 Li2 O1 96.6(3) . 2_775
O4 Li2 O9 118.7(3) . .
O1 Li2 O9 120.8(4) 2_775 .
O4 Li2 O1 117.3(3) . .
O1 Li2 O1 94.8(3) 2_775 .
O9 Li2 O1 106.6(3) . .
O4 Li2 Li2 115.1(4) . 2_775
O1 Li2 Li2 47.6(2) 2_775 2_775
O9 Li2 Li2 126.1(4) . 2_775
O1 Li2 Li2 47.2(2) . 2_775
O4 Li2 Li1 42.39(19) . .
O1 Li2 Li1 55.2(2) 2_775 .
O9 Li2 Li1 145.7(3) . .
O1 Li2 Li1 107.7(3) . .
Li2 Li2 Li1 78.8(3) 2_775 .
O4 Li2 P2 25.86(11) . .
O1 Li2 P2 121.6(3) 2_775 .
O9 Li2 P2 96.9(2) . .
O1 Li2 P2 116.6(3) . .
Li2 Li2 P2 135.8(3) 2_775 .
Li1 Li2 P2 68.24(19) . .
O4 Li2 Li1 157.8(3) . 2_775
O1 Li2 Li1 87.9(2) 2_775 2_775
O9 Li2 Li1 76.2(2) . 2_775
O1 Li2 Li1 40.54(18) . 2_775
Li2 Li2 Li1 53.9(2) 2_775 2_775
Li1 Li2 Li1 132.7(2) . 2_775
P2 Li2 Li1 147.4(2) . 2_775
C9 N1 C6 106.5(3) . .
C9 N1 Ag1 136.0(3) . .
C6 N1 Ag1 113.5(3) . .
C5 N2 C1 118.9(4) . .
C5 N2 Ag1 112.4(3) . .
C1 N2 Ag1 128.6(3) . .
C14 N3 C10 119.3(4) . .
C14 N3 Ag2 119.2(3) . .
C10 N3 Ag2 120.8(3) . .
P1 O1 Li2 135.5(2) . 2_775
P1 O1 Li2 136.2(2) . .
Li2 O1 Li2 85.2(3) 2_775 .
P1 O1 Li1 95.2(2) . 2_775
Li2 O1 Li1 83.1(3) 2_775 2_775
Li2 O1 Li1 107.4(3) . 2_775
C21 O2 C21' 46.2(8) . .
C21 O2 P1 122.5(4) . .
C21' O2 P1 118.8(7) . .
C21 O2 Li1 140.2(4) . 2_775
C21' O2 Li1 124.9(9) . 2_775
P1 O2 Li1 96.2(2) . 2_775
C23 O3 P1 122.3(3) . .
P2 O4 Li2 120.1(2) . .
P2 O4 Li1 143.9(3) . .
Li2 O4 Li1 96.0(3) . .
C25 O5 P2 120.3(3) . .
C27 O6 P2 119.2(3) . .
N2 C1 C2 123.4(5) . .
N2 C1 H1A 118.3 . .
C2 C1 H1A 118.3 . .
C3 C2 C1 118.7(6) . .
C3 C2 H2A 120.7 . .
C1 C2 H2A 120.7 . .
C2 C3 C4 119.7(5) . .
C2 C3 H3A 120.2 . .
C4 C3 H3A 120.2 . .
C3 C4 C5 119.5(5) . .
C3 C4 H4A 120.2 . .
C5 C4 H4A 120.2 . .
N2 C5 C4 119.8(5) . .
N2 C5 C6 117.5(4) . .
C4 C5 C6 122.7(4) . .
N1 C6 C7 109.3(4) . .
N1 C6 C5 120.8(3) . .
C7 C6 C5 129.8(4) . .
C8 C7 C6 107.6(4) . .
C8 C7 H7A 126.2 . .
C6 C7 H7A 126.2 . .
C7 C8 C9 107.3(4) . .
C7 C8 H8B 126.3 . .
C9 C8 H8B 126.3 . .
N1 C9 C8 109.2(4) . .
N1 C9 C10 122.7(3) . .
C8 C9 C10 128.0(4) . .
N3 C10 C11 118.9(5) . .
N3 C10 C9 119.0(3) . .
C11 C10 C9 122.1(4) . .
C12 C11 C10 121.8(5) . .
C12 C11 H11A 119.1 . .
C10 C11 H11A 119.1 . .
C11 C12 C13 119.4(5) . .
C11 C12 H12A 120.3 . .
C13 C12 H12A 120.3 . .
C12 C13 C14 117.9(5) . .
C12 C13 H13A 121.1 . .
C14 C13 H13A 121.1 . .
N3 C14 C13 122.7(5) . .
N3 C14 H14A 118.6 . .
C13 C14 H14A 118.6 . .
O5 C25 C26 109.7(5) . .
O5 C25 H25A 109.7 . .
C26 C25 H25A 109.7 . .
O5 C25 H25B 109.7 . .
C26 C25 H25B 109.7 . .
H25A C25 H25B 108.2 . .
C25 C26 H26A 109.5 . .
C25 C26 H26B 109.5 . .
H26A C26 H26B 109.5 . .
C25 C26 H26C 109.5 . .
H26A C26 H26C 109.5 . .
H26B C26 H26C 109.5 . .
O6 C27 C28 110.7(5) . .
O6 C27 H27A 109.5 . .
C28 C27 H27A 109.5 . .
O6 C27 H27B 109.5 . .
C28 C27 H27B 109.5 . .
H27A C27 H27B 108.1 . .
C27 C28 H28A 109.5 . .
C27 C28 H28B 109.5 . .
H28A C28 H28B 109.5 . .
C27 C28 H28C 109.5 . .
H28A C28 H28C 109.5 . .
H28B C28 H28C 109.5 . .

loop_
_geom_bond_atom_site_label_1
_geom_bond_atom_site_label_2
_geom_bond_distance
_geom_bond_site_symmetry_2
S1 O9 1.413(3) .
S1 O7 1.413(4) .
S1 O8 1.418(4) .
S1 C40 1.804(8) .
O8 Li1 1.943(8) 2_775
O9 Li2 1.948(6) .
C40 F1 1.310(10) .
C40 F2 1.314(11) .
C40 F3 1.323(12) .
O1S C4S 1.417(18) .
O1S C1S 1.464(17) .
O1S Li1 2.03(2) .
C1S C2S 1.496(12) .
C1S H1S1 0.9700 .
C1S H1S2 0.9700 .
C2S C3S 1.591(13) .
C2S H2S1 0.9700 .
C2S H2S2 0.9700 .
C3S C4S 1.495(11) .
C3S H3S1 0.9700 .
C3S H3S2 0.9700 .
C4S H4S1 0.9700 .
C4S H4S2 0.9700 .
O1S' C1S' 1.414(16) .
O1S' C4S' 1.421(17) .
O1S' Li1 1.935(18) .
C1S' C2S' 1.527(12) .
C1S' H1S3 0.9700 .
C1S' H1S4 0.9700 .
C2S' C3S' 1.611(12) .
C2S' H2S3 0.9700 .
C2S' H2S4 0.9700 .
C3S' C4S' 1.465(11) .
C3S' H3S3 0.9700 .
C3S' H3S4 0.9700 .
C4S' H4S3 0.9700 .
C4S' H4S4 0.9700 .
C21 O2 1.419(8) .
C21 C22 1.495(9) .
C21 H21A 0.9700 .
C21 H21B 0.9700 .
C22 H22A 0.9600 .
C22 H22B 0.9600 .
C22 H22C 0.9600 .
C21' O2 1.458(14) .
C21' C22' 1.513(10) .
C21' H21C 0.9700 .
C21' H21D 0.9700 .
C22' H22D 0.9600 .
C22' H22E 0.9600 .
C22' H22F 0.9600 .
C23 O3 1.426(6) .
C23 C24 1.460(8) .
C23 H23A 0.9700 .
C23 H23B 0.9700 .
C24 H24A 0.9600 .
C24 H24B 0.9600 .
C24 H24C 0.9600 .
Ag1 N1 2.223(3) .
Ag1 P1 2.3196(9) .
Ag1 N2 2.366(3) .
Ag1 Ag2 2.8851(4) .
Ag2 N3 2.172(3) .
Ag2 P2 2.3360(9) .
P1 O1 1.508(3) .
P1 O3 1.602(3) .
P1 O2 1.606(3) .
P1 Li1 2.943(7) 2_775
P2 O4 1.506(3) .
P2 O6 1.602(3) .
P2 O5 1.605(3) .
P2 Li2 2.987(6) .
Li1 O8 1.943(8) 2_775
Li1 O4 1.961(8) .
Li1 O2 2.299(8) 2_775
Li1 O1 2.395(7) 2_775
Li1 Li2 2.893(9) .
Li1 P1 2.943(7) 2_775
Li1 Li2 3.515(9) 2_775
Li2 O4 1.933(6) .
Li2 O1 1.939(6) 2_775
Li2 O1 1.954(7) .
Li2 Li2 2.635(11) 2_775
Li2 Li1 3.515(9) 2_775
N1 C9 1.358(5) .
N1 C6 1.368(5) .
N2 C5 1.333(5) .
N2 C1 1.337(6) .
N3 C14 1.335(6) .
N3 C10 1.350(5) .
O1 Li2 1.939(6) 2_775
O1 Li1 2.395(7) 2_775
O2 Li1 2.299(8) 2_775
O5 C25 1.407(6) .
O6 C27 1.396(6) .
C1 C2 1.382(7) .
C1 H1A 0.9300 .
C2 C3 1.332(9) .
C2 H2A 0.9300 .
C3 C4 1.387(9) .
C3 H3A 0.9300 .
C4 C5 1.410(6) .
C4 H4A 0.9300 .
C5 C6 1.446(7) .
C6 C7 1.389(6) .
C7 C8 1.348(8) .
C7 H7A 0.9300 .
C8 C9 1.400(6) .
C8 H8B 0.9300 .
C9 C10 1.446(6) .
C10 C11 1.407(6) .
C11 C12 1.330(8) .
C11 H11A 0.9300 .
C12 C13 1.379(9) .
C12 H12A 0.9300 .
C13 C14 1.392(7) .
C13 H13A 0.9300 .
C14 H14A 0.9300 .
C25 C26 1.472(8) .
C25 H25A 0.9700 .
C25 H25B 0.9700 .
C26 H26A 0.9600 .
C26 H26B 0.9600 .
C26 H26C 0.9600 .
C27 C28 1.464(8) .
C27 H27A 0.9700 .
C27 H27B 0.9700 .
C28 H28A 0.9600 .
C28 H28B 0.9600 .
C28 H28C 0.9600 .
